data_2233800
loop_
_publ_author_name
'Rodrigues, V. H.'
'Costa, M. M. R. R.'
'Belsley, M.'
'de Matos Gomes, E.'

_publ_section_title
;
 <small>L</small>-Tryptophan 4-nitrophenol trisolvate
;
_journal_coeditor_code FK2052
_journal_issue 3
_journal_name_full 'Acta Crystallographica Section E'
_journal_page_first o920
_journal_paper_doi 10.1107/S1600536812007817
_journal_volume 68
_journal_year 2012
_chemical_formula_iupac 'C11 H12 N2 O2, 3C6 H5 N O3'
_chemical_formula_moiety 'C11 H12 N2 O2, 3(C6 H5 N O3)'
_chemical_formula_sum 'C29 H27 N5 O11'
_chemical_formula_weight 621.56
_chemical_name_common 'L-tryptophan tris(p-nitrophenol)'
_chemical_name_systematic
;
L-Tryptophan 4-nitrophenol trisolvate
;
_space_group_IT_number 4
_symmetry_cell_setting monoclinic
_symmetry_space_group_name_Hall 'P 2yb'
_symmetry_space_group_name_H-M 'P 1 21 1'
_atom_sites_solution_hydrogens geom
_atom_sites_solution_primary direct
_atom_sites_solution_secondary difmap
_audit_creation_method SHELXL-97
_cell_angle_alpha 90.00
_cell_angle_beta 104.479(3)
_cell_angle_gamma 90.00
_cell_formula_units_Z 2
_cell_length_a 13.0321(9)
_cell_length_b 6.7332(4)
_cell_length_c 17.3091(10)
_cell_measurement_reflns_used 8205
_cell_measurement_temperature 291(2)
_cell_measurement_theta_max 25.78
_cell_measurement_theta_min 2.56
_cell_volume 1470.60(16)
_computing_cell_refinement 'SAINT (Bruker, 2003)'
_computing_data_collection 'APEX2 (Bruker, 2003)'
_computing_data_reduction 'SAINT (Bruker, 2003)'
_computing_molecular_graphics 'PLATON (Spek, 2009)'
_computing_publication_material 'SHELXL97 (Sheldrick, 2008)'
_computing_structure_refinement 'SHELXL97 (Sheldrick, 2008)'
_computing_structure_solution 'SHELXS97 (Sheldrick, 2008)'
_diffrn_ambient_temperature 291(2)
_diffrn_measured_fraction_theta_full 0.998
_diffrn_measured_fraction_theta_max 0.859
_diffrn_measurement_device_type
;
Bruker--Nonius APEXII CCD area-detector
;
_diffrn_measurement_method '\f and \w'
_diffrn_radiation_monochromator graphite
_diffrn_radiation_source 'fine-focus sealed tube'
_diffrn_radiation_type MoK\a
_diffrn_radiation_wavelength 0.71073
_diffrn_reflns_av_R_equivalents 0.0306
_diffrn_reflns_av_sigmaI/netI 0.0177
_diffrn_reflns_limit_h_max 17
_diffrn_reflns_limit_h_min -18
_diffrn_reflns_limit_k_max 9
_diffrn_reflns_limit_k_min -8
_diffrn_reflns_limit_l_max 21
_diffrn_reflns_limit_l_min -22
_diffrn_reflns_number 94463
_diffrn_reflns_theta_full 27.50
_diffrn_reflns_theta_max 30.87
_diffrn_reflns_theta_min 3.15
_exptl_absorpt_coefficient_mu 0.110
_exptl_absorpt_correction_T_max 0.980
_exptl_absorpt_correction_T_min 0.915
_exptl_absorpt_correction_type multi-scan
_exptl_absorpt_process_details
;
(SADABS; Sheldrick, 2003)
;
_exptl_crystal_colour yellow
_exptl_crystal_density_diffrn 1.404
_exptl_crystal_density_method 'not measured'
_exptl_crystal_description block
_exptl_crystal_F_000 648
_exptl_crystal_size_max 0.3
_exptl_crystal_size_mid 0.2
_exptl_crystal_size_min 0.15
_refine_diff_density_max 0.144
_refine_diff_density_min -0.146
_refine_ls_extinction_method none
_refine_ls_goodness_of_fit_ref 1.040
_refine_ls_hydrogen_treatment constr
_refine_ls_matrix_type full
_refine_ls_number_parameters 410
_refine_ls_number_reflns 4289
_refine_ls_number_restraints 1
_refine_ls_restrained_S_all 1.040
_refine_ls_R_factor_all 0.0648
_refine_ls_R_factor_gt 0.0348
_refine_ls_shift/su_max 0.000
_refine_ls_shift/su_mean 0.000
_refine_ls_structure_factor_coef Fsqd
_refine_ls_weighting_details 'calc w=1/[\s^2^(Fo^2^)+(0.0546P)^2^+0.0968P] where P=(Fo^2^+2Fc^2^)/3'
_refine_ls_weighting_scheme calc
_refine_ls_wR_factor_gt 0.0876
_refine_ls_wR_factor_ref 0.1005
_reflns_number_gt 2984
_reflns_number_total 4289
_reflns_threshold_expression I>2\s(I)
_cod_data_source_file fk2052.cif
_cod_data_source_block I
_cod_original_cell_volume 1470.59(16)
_cod_original_sg_symbol_H-M 'P 21'
_cod_database_code 2233800
_cod_database_fobs_code 2233800

loop_
_symmetry_equiv_pos_as_xyz
'x, y, z'
'-x, y+1/2, -z'

loop_
_atom_site_type_symbol
_atom_site_label
_atom_site_fract_x
_atom_site_fract_y
_atom_site_fract_z
_atom_site_U_iso_or_equiv
_atom_site_adp_type
_atom_site_calc_flag
_atom_site_refinement_flags
_atom_site_occupancy
_atom_site_symmetry_multiplicity
O O1 0.53801(10) 1.2043(3) 0.02152(8) 0.0593(4) Uani d . 1 1
O O2 0.68508(10) 1.2042(3) 0.12018(8) 0.0595(4) Uani d . 1 1
C C1 0.59036(14) 1.1548(3) 0.08874(11) 0.0431(4) Uani d . 1 1
C C2 0.53789(12) 1.0190(3) 0.13787(10) 0.0387(4) Uani d . 1 1
H H2 0.5327 1.0894 0.1863 0.046 Uiso calc R 1 1
N N1 0.42901(10) 0.9709(3) 0.08966(9) 0.0411(3) Uani d . 1 1
H H1A 0.3969 1.0818 0.0683 0.062 Uiso calc R 1 1
H H1B 0.3921 0.9159 0.1209 0.062 Uiso calc R 1 1
H H1C 0.4330 0.8864 0.0510 0.062 Uiso calc R 1 1
C C3 0.60036(14) 0.8278(3) 0.16154(11) 0.0457(4) Uani d . 1 1
H H3A 0.6082 0.7614 0.1136 0.055 Uiso calc R 1 1
H H3B 0.6707 0.8611 0.1933 0.055 Uiso calc R 1 1
C C4 0.55002(14) 0.6876(3) 0.20785(11) 0.0441(4) Uani d . 1 1
C C5 0.48396(16) 0.5339(3) 0.17877(11) 0.0507(5) Uani d . 1 1
H H5 0.4631 0.4972 0.1253 0.061 Uiso calc R 1 1
N N2 0.45239(15) 0.4408(3) 0.23941(10) 0.0573(4) Uani d . 1 1
H H2A 0.4110 0.3396 0.2342 0.069 Uiso calc R 1 1
C C6 0.49761(16) 0.5353(3) 0.30952(11) 0.0511(5) Uani d . 1 1
C C7 0.48737(19) 0.4966(4) 0.38646(13) 0.0653(6) Uani d . 1 1
H H7 0.4465 0.3918 0.3971 0.078 Uiso calc R 1 1
C C8 0.5409(2) 0.6214(6) 0.44572(14) 0.0815(8) Uani d . 1 1
H H8 0.5356 0.6007 0.4977 0.098 Uiso calc R 1 1
C C9 0.6023(2) 0.7764(6) 0.43064(13) 0.0840(9) Uani d . 1 1
H H9 0.6372 0.8571 0.4726 0.101 Uiso calc R 1 1
C C10 0.61303(18) 0.8147(5) 0.35448(13) 0.0666(6) Uani d . 1 1
H H10 0.6552 0.9187 0.3450 0.080 Uiso calc R 1 1
C C11 0.55904(15) 0.6934(3) 0.29236(11) 0.0470(4) Uani d . 1 1
O O41 0.24461(14) 0.2491(4) -0.00160(14) 0.0952(7) Uani d . 1 1
O O42 0.25999(13) 0.2738(4) 0.12387(14) 0.0957(6) Uani d . 1 1
N N41 0.20582(15) 0.2621(3) 0.05568(14) 0.0674(5) Uani d . 1 1
C C41 0.09109(14) 0.2606(3) 0.04219(12) 0.0481(4) Uani d . 1 1
C C42 0.02939(15) 0.2653(3) -0.03489(12) 0.0526(5) Uani d . 1 1
H H42 0.0606 0.2673 -0.0777 0.063 Uiso calc R 1 1
C C43 -0.07909(15) 0.2669(3) -0.04782(11) 0.0506(5) Uani d . 1 1
H H43 -0.1217 0.2729 -0.0996 0.061 Uiso calc R 1 1
C C44 -0.12507(14) 0.2595(3) 0.01613(11) 0.0472(4) Uani d . 1 1
O O43 -0.23142(11) 0.2620(3) -0.00108(10) 0.0700(5) Uani d . 1 1
H H43A -0.2510 0.2426 0.0398 0.105 Uiso calc R 1 1
C C45 -0.06176(15) 0.2499(3) 0.09340(11) 0.0479(4) Uani d . 1 1
H H45 -0.0927 0.2422 0.1362 0.058 Uiso calc R 1 1
C C46 0.04710(15) 0.2517(3) 0.10678(12) 0.0509(5) Uani d . 1 1
H H46 0.0901 0.2469 0.1585 0.061 Uiso calc R 1 1
O O21 0.29993(15) 0.8641(4) 0.20268(11) 0.0833(6) Uani d . 1 1
O O22 0.3440(2) 1.0653(4) 0.30178(14) 0.1070(8) Uani d . 1 1
N N21 0.30274(16) 0.9127(3) 0.27141(13) 0.0665(5) Uani d . 1 1
C C21 0.25695(16) 0.7792(4) 0.31921(12) 0.0538(5) Uani d . 1 1
C C22 0.21164(19) 0.6059(4) 0.28520(14) 0.0625(6) Uani d . 1 1
H H22 0.2096 0.5775 0.2323 0.075 Uiso calc R 1 1
C C23 0.1695(2) 0.4750(4) 0.32914(14) 0.0686(6) Uani d . 1 1
H H23 0.1380 0.3582 0.3060 0.082 Uiso calc R 1 1
C C24 0.17371(18) 0.5165(4) 0.40792(13) 0.0644(6) Uani d . 1 1
O O23 0.13486(17) 0.3904(4) 0.45435(11) 0.0935(7) Uani d . 1 1
H H23A 0.0916 0.3157 0.4260 0.140 Uiso calc R 1 1
C C25 0.2203(2) 0.6886(5) 0.44203(14) 0.0770(8) Uani d . 1 1
H H25 0.2238 0.7151 0.4954 0.092 Uiso calc R 1 1
C C26 0.2620(2) 0.8231(4) 0.39763(15) 0.0732(7) Uani d . 1 1
H H26 0.2929 0.9408 0.4204 0.088 Uiso calc R 1 1
O O31 1.00715(17) 1.0726(4) 0.28193(12) 0.0961(7) Uani d . 1 1
O O32 1.01880(18) 1.0385(4) 0.40723(12) 0.0973(7) Uani d . 1 1
N N31 0.98754(16) 0.9822(4) 0.33756(12) 0.0685(5) Uani d . 1 1
C C31 0.92836(16) 0.7970(4) 0.32165(12) 0.0544(5) Uani d . 1 1
C C32 0.88446(16) 0.7437(4) 0.24380(12) 0.0562(5) Uani d . 1 1
H H32 0.8918 0.8261 0.2024 0.067 Uiso calc R 1 1
C C33 0.82972(17) 0.5685(4) 0.22744(12) 0.0549(5) Uani d . 1 1
H H33 0.7998 0.5322 0.1748 0.066 Uiso calc R 1 1
C C34 0.81888(17) 0.4453(4) 0.28894(13) 0.0585(5) Uani d . 1 1
O O33 0.76777(16) 0.2709(3) 0.27645(11) 0.0824(5) Uani d . 1 1
H H33A 0.7372 0.2606 0.2291 0.124 Uiso calc R 1 1
C C35 0.8646(2) 0.5020(5) 0.36739(14) 0.0821(8) Uani d . 1 1
H H35 0.8588 0.4191 0.4091 0.098 Uiso calc R 1 1
C C36 0.9181(2) 0.6787(5) 0.38391(14) 0.0752(7) Uani d . 1 1
H H36 0.9469 0.7177 0.4364 0.090 Uiso calc R 1 1

loop_
_atom_site_aniso_label
_atom_site_aniso_U_11
_atom_site_aniso_U_22
_atom_site_aniso_U_33
_atom_site_aniso_U_12
_atom_site_aniso_U_13
_atom_site_aniso_U_23
O1 0.0484(7) 0.0692(10) 0.0588(8) -0.0064(7) 0.0106(6) 0.0227(8)
O2 0.0432(7) 0.0694(11) 0.0653(8) -0.0176(7) 0.0121(6) -0.0004(8)
C1 0.0386(9) 0.0416(10) 0.0515(10) -0.0029(8) 0.0154(8) -0.0011(8)
C2 0.0349(8) 0.0410(10) 0.0410(8) -0.0016(7) 0.0108(7) -0.0020(8)
N1 0.0333(7) 0.0421(8) 0.0505(8) 0.0011(6) 0.0153(6) 0.0007(7)
C3 0.0391(9) 0.0464(10) 0.0521(10) 0.0047(8) 0.0123(8) 0.0044(9)
C4 0.0443(9) 0.0396(10) 0.0478(10) 0.0062(8) 0.0104(7) 0.0036(8)
C5 0.0635(12) 0.0403(10) 0.0499(10) -0.0009(10) 0.0171(9) -0.0035(9)
N2 0.0741(11) 0.0402(9) 0.0593(10) -0.0111(9) 0.0197(8) -0.0020(8)
C6 0.0575(11) 0.0447(10) 0.0504(10) 0.0055(9) 0.0123(8) 0.0055(9)
C7 0.0746(14) 0.0681(16) 0.0557(11) 0.0048(13) 0.0212(10) 0.0141(12)
C8 0.0835(17) 0.110(2) 0.0482(12) 0.0041(18) 0.0105(12) 0.0046(15)
C9 0.0823(16) 0.113(3) 0.0483(12) -0.0096(19) 0.0004(11) -0.0162(16)
C10 0.0571(12) 0.0776(17) 0.0593(12) -0.0122(12) 0.0037(10) -0.0101(12)
C11 0.0442(9) 0.0474(11) 0.0468(10) 0.0056(8) 0.0066(8) 0.0028(9)
O41 0.0646(10) 0.0947(15) 0.1429(18) 0.0118(12) 0.0570(11) 0.0057(15)
O42 0.0514(9) 0.0956(16) 0.1276(16) 0.0020(11) -0.0014(10) -0.0095(15)
N41 0.0489(10) 0.0436(10) 0.1112(16) 0.0049(9) 0.0228(11) -0.0014(12)
C41 0.0410(9) 0.0340(9) 0.0710(12) 0.0021(8) 0.0174(8) -0.0011(10)
C42 0.0617(11) 0.0385(10) 0.0663(12) 0.0026(10) 0.0325(10) 0.0004(10)
C43 0.0547(11) 0.0464(11) 0.0499(10) -0.0009(10) 0.0119(8) 0.0053(9)
C44 0.0424(9) 0.0389(9) 0.0611(11) 0.0006(9) 0.0147(8) 0.0073(9)
O43 0.0413(7) 0.0937(13) 0.0752(10) 0.0014(9) 0.0149(6) 0.0230(11)
C45 0.0536(10) 0.0420(10) 0.0525(10) 0.0043(9) 0.0213(8) 0.0042(9)
C46 0.0529(10) 0.0405(10) 0.0558(10) 0.0044(10) 0.0070(8) -0.0020(9)
O21 0.0852(12) 0.0988(16) 0.0757(11) -0.0139(11) 0.0384(9) 0.0120(11)
O22 0.1260(18) 0.0763(15) 0.1163(16) -0.0442(14) 0.0257(13) 0.0043(13)
N21 0.0608(11) 0.0620(13) 0.0786(14) -0.0089(10) 0.0208(10) 0.0087(11)
C21 0.0505(10) 0.0533(12) 0.0603(11) -0.0003(10) 0.0189(9) 0.0036(11)
C22 0.0698(14) 0.0650(14) 0.0554(11) -0.0094(12) 0.0208(10) -0.0022(11)
C23 0.0774(15) 0.0668(15) 0.0621(12) -0.0181(14) 0.0188(11) -0.0015(12)
C24 0.0637(13) 0.0717(16) 0.0616(12) -0.0033(13) 0.0226(10) 0.0093(13)
O23 0.1037(15) 0.1068(18) 0.0754(11) -0.0259(13) 0.0328(11) 0.0195(12)
C25 0.0969(18) 0.0840(19) 0.0577(13) -0.0073(16) 0.0337(13) -0.0110(13)
C26 0.0859(17) 0.0645(15) 0.0702(14) -0.0093(14) 0.0214(12) -0.0138(13)
O31 0.1105(15) 0.0881(16) 0.0887(13) -0.0350(13) 0.0233(11) 0.0127(12)
O32 0.1210(16) 0.0899(16) 0.0789(11) -0.0343(14) 0.0210(11) -0.0231(12)
N31 0.0688(12) 0.0676(13) 0.0687(12) -0.0046(11) 0.0166(9) -0.0065(11)
C31 0.0539(11) 0.0559(13) 0.0555(11) -0.0016(10) 0.0176(9) -0.0041(10)
C32 0.0600(11) 0.0571(13) 0.0515(11) 0.0059(11) 0.0141(9) 0.0073(10)
C33 0.0567(12) 0.0565(13) 0.0488(10) 0.0055(11) 0.0082(8) -0.0017(10)
C34 0.0574(12) 0.0571(13) 0.0605(12) -0.0010(11) 0.0135(10) 0.0004(11)
O33 0.0906(12) 0.0718(12) 0.0788(10) -0.0230(11) 0.0102(9) 0.0056(10)
C35 0.108(2) 0.086(2) 0.0551(13) -0.0258(18) 0.0252(13) 0.0055(14)
C36 0.0945(18) 0.0815(18) 0.0515(12) -0.0182(16) 0.0219(12) -0.0084(13)

loop_
_atom_type_symbol
_atom_type_description
_atom_type_scat_dispersion_real
_atom_type_scat_dispersion_imag
_atom_type_scat_source
C C 0.0033 0.0000 'International Tables Vol C Tables 4.2.6.8 and 6.1.1.4'
H H 0.0000 0.0000 'International Tables Vol C Tables 4.2.6.8 and 6.1.1.4'
N N 0.0061 0.0000 'International Tables Vol C Tables 4.2.6.8 and 6.1.1.4'
O O 0.0106 0.0000 'International Tables Vol C Tables 4.2.6.8 and 6.1.1.4'

loop_
_geom_angle_atom_site_label_1
_geom_angle_atom_site_label_2
_geom_angle_atom_site_label_3
_geom_angle
O1 C1 O2 125.70(17)
O1 C1 C2 117.88(15)
O2 C1 C2 116.40(16)
N1 C2 C1 108.38(14)
N1 C2 C3 109.67(15)
C1 C2 C3 111.92(13)
N1 C2 H2 108.9
C1 C2 H2 108.9
C3 C2 H2 108.9
C2 N1 H1A 109.5
C2 N1 H1B 109.5
H1A N1 H1B 109.5
C2 N1 H1C 109.5
H1A N1 H1C 109.5
H1B N1 H1C 109.5
C4 C3 C2 113.69(14)
C4 C3 H3A 108.8
C2 C3 H3A 108.8
C4 C3 H3B 108.8
C2 C3 H3B 108.8
H3A C3 H3B 107.7
C5 C4 C11 106.28(17)
C5 C4 C3 127.24(17)
C11 C4 C3 126.45(18)
C4 C5 N2 110.37(17)
C4 C5 H5 124.8
N2 C5 H5 124.8
C6 N2 C5 108.74(17)
C6 N2 H2A 125.6
C5 N2 H2A 125.6
N2 C6 C7 129.6(2)
N2 C6 C11 107.86(16)
C7 C6 C11 122.5(2)
C8 C7 C6 116.5(3)
C8 C7 H7 121.8
C6 C7 H7 121.8
C7 C8 C9 122.1(2)
C7 C8 H8 118.9
C9 C8 H8 118.9
C8 C9 C10 121.5(3)
C8 C9 H9 119.2
C10 C9 H9 119.2
C9 C10 C11 118.3(3)
C9 C10 H10 120.8
C11 C10 H10 120.8
C10 C11 C6 118.99(19)
C10 C11 C4 134.3(2)
C6 C11 C4 106.74(17)
O42 N41 O41 122.2(2)
O42 N41 C41 118.7(2)
O41 N41 C41 119.1(2)
C42 C41 C46 121.78(17)
C42 C41 N41 118.93(19)
C46 C41 N41 119.28(19)
C43 C42 C41 119.08(18)
C43 C42 H42 120.5
C41 C42 H42 120.5
C42 C43 C44 120.16(18)
C42 C43 H43 119.9
C44 C43 H43 119.9
O43 C44 C43 116.81(17)
O43 C44 C45 123.14(17)
C43 C44 C45 120.04(17)
C44 O43 H43A 109.5
C46 C45 C44 120.04(17)
C46 C45 H45 120.0
C44 C45 H45 120.0
C45 C46 C41 118.87(17)
C45 C46 H46 120.6
C41 C46 H46 120.6
O22 N21 O21 123.2(2)
O22 N21 C21 118.6(2)
O21 N21 C21 118.2(2)
C22 C21 C26 121.1(2)
C22 C21 N21 118.5(2)
C26 C21 N21 120.4(2)
C23 C22 C21 120.0(2)
C23 C22 H22 120.0
C21 C22 H22 120.0
C22 C23 C24 119.9(2)
C22 C23 H23 120.1
C24 C23 H23 120.1
O23 C24 C25 117.8(2)
O23 C24 C23 122.2(3)
C25 C24 C23 120.0(2)
C24 O23 H23A 109.5
C24 C25 C26 120.5(2)
C24 C25 H25 119.8
C26 C25 H25 119.8
C21 C26 C25 118.6(2)
C21 C26 H26 120.7
C25 C26 H26 120.7
O31 N31 O32 122.4(2)
O31 N31 C31 119.0(2)
O32 N31 C31 118.6(2)
C36 C31 C32 121.4(2)
C36 C31 N31 119.9(2)
C32 C31 N31 118.7(2)
C33 C32 C31 119.7(2)
C33 C32 H32 120.2
C31 C32 H32 120.2
C32 C33 C34 120.3(2)
C32 C33 H33 119.8
C34 C33 H33 119.8
O33 C34 C33 122.9(2)
O33 C34 C35 118.1(2)
C33 C34 C35 119.0(2)
C34 O33 H33A 109.5
C36 C35 C34 120.8(2)
C36 C35 H35 119.6
C34 C35 H35 119.6
C35 C36 C31 118.9(2)
C35 C36 H36 120.6
C31 C36 H36 120.6

loop_
_geom_bond_atom_site_label_1
_geom_bond_atom_site_label_2
_geom_bond_distance
O1 C1 1.238(2)
O2 C1 1.263(2)
C1 C2 1.522(2)
C2 N1 1.491(2)
C2 C3 1.524(3)
C2 H2 0.9800
N1 H1A 0.8900
N1 H1B 0.8900
N1 H1C 0.8900
C3 C4 1.492(3)
C3 H3A 0.9700
C3 H3B 0.9700
C4 C5 1.360(3)
C4 C11 1.438(3)
C5 N2 1.371(3)
C5 H5 0.9300
N2 C6 1.367(3)
N2 H2A 0.8600
C6 C7 1.396(3)
C6 C11 1.407(3)
C7 C8 1.374(4)
C7 H7 0.9300
C8 C9 1.379(5)
C8 H8 0.9300
C9 C10 1.384(3)
C9 H9 0.9300
C10 C11 1.393(3)
C10 H10 0.9300
O41 N41 1.223(3)
O42 N41 1.217(3)
N41 C41 1.455(3)
C41 C42 1.375(3)
C41 C46 1.379(3)
C42 C43 1.375(3)
C42 H42 0.9300
C43 C44 1.385(3)
C43 H43 0.9300
C44 O43 1.343(2)
C44 C45 1.386(3)
O43 H43A 0.8200
C45 C46 1.379(3)
C45 H45 0.9300
C46 H46 0.9300
O21 N21 1.225(3)
O22 N21 1.217(3)
N21 C21 1.448(3)
C21 C22 1.372(3)
C21 C26 1.375(3)
C22 C23 1.366(3)
C22 H22 0.9300
C23 C24 1.380(3)
C23 H23 0.9300
C24 O23 1.351(3)
C24 C25 1.371(4)
O23 H23A 0.8200
C25 C26 1.384(4)
C25 H25 0.9300
C26 H26 0.9300
O31 N31 1.219(3)
O32 N31 1.232(3)
N31 C31 1.456(3)
C31 C36 1.373(3)
C31 C32 1.373(3)
C32 C33 1.371(4)
C32 H32 0.9300
C33 C34 1.384(3)
C33 H33 0.9300
C34 O33 1.341(3)
C34 C35 1.393(3)
O33 H33A 0.8200
C35 C36 1.373(4)
C35 H35 0.9300
C36 H36 0.9300

loop_
_geom_hbond_atom_site_label_D
_geom_hbond_atom_site_label_H
_geom_hbond_atom_site_label_A
_geom_hbond_site_symmetry_A
_geom_hbond_distance_DH
_geom_hbond_distance_HA
_geom_hbond_distance_DA
_geom_hbond_angle_DHA
N1 H1B O21 . 0.89 2.10 2.970(2) 164.9
N1 H1C O1 2_645 0.89 1.86 2.743(2) 171.6
O43 H43A O2 1_445 0.82 1.81 2.623(2) 171.1
O23 H23A O32 1_445 0.82 2.08 2.820(3) 149.5
O33 H33A O2 1_545 0.82 1.88 2.687(2) 170.1

loop_
_geom_torsion_atom_site_label_1
_geom_torsion_atom_site_label_2
_geom_torsion_atom_site_label_3
_geom_torsion_atom_site_label_4
_geom_torsion
O1 C1 C2 N1 1.2(2)
O2 C1 C2 N1 -177.61(17)
O1 C1 C2 C3 122.22(19)
O2 C1 C2 C3 -56.5(2)
N1 C2 C3 C4 -58.0(2)
C1 C2 C3 C4 -178.34(15)
C2 C3 C4 C5 94.3(2)
C2 C3 C4 C11 -83.3(2)
C11 C4 C5 N2 -1.0(2)
C3 C4 C5 N2 -179.01(18)
C4 C5 N2 C6 0.5(2)
C5 N2 C6 C7 178.8(2)
C5 N2 C6 C11 0.3(2)
N2 C6 C7 C8 -178.4(2)
C11 C6 C7 C8 -0.1(3)
C6 C7 C8 C9 -0.4(4)
C7 C8 C9 C10 0.1(5)
C8 C9 C10 C11 0.7(4)
C9 C10 C11 C6 -1.2(3)
C9 C10 C11 C4 179.4(2)
N2 C6 C11 C10 179.5(2)
C7 C6 C11 C10 0.9(3)
N2 C6 C11 C4 -0.9(2)
C7 C6 C11 C4 -179.5(2)
C5 C4 C11 C10 -179.3(2)
C3 C4 C11 C10 -1.3(4)
C5 C4 C11 C6 1.2(2)
C3 C4 C11 C6 179.19(18)
O42 N41 C41 C42 174.3(2)
O41 N41 C41 C42 -6.6(3)
O42 N41 C41 C46 -6.7(3)
O41 N41 C41 C46 172.5(2)
C46 C41 C42 C43 1.9(3)
N41 C41 C42 C43 -179.0(2)
C41 C42 C43 C44 -1.4(3)
C42 C43 C44 O43 179.9(2)
C42 C43 C44 C45 -0.2(3)
O43 C44 C45 C46 -178.8(2)
C43 C44 C45 C46 1.3(3)
C44 C45 C46 C41 -0.8(3)
C42 C41 C46 C45 -0.8(3)
N41 C41 C46 C45 -179.85(19)
O22 N21 C21 C22 -179.2(2)
O21 N21 C21 C22 -0.7(3)
O22 N21 C21 C26 -1.2(4)
O21 N21 C21 C26 177.3(2)
C26 C21 C22 C23 0.8(4)
N21 C21 C22 C23 178.8(2)
C21 C22 C23 C24 -0.7(4)
C22 C23 C24 O23 -178.8(3)
C22 C23 C24 C25 -0.1(4)
O23 C24 C25 C26 179.7(3)
C23 C24 C25 C26 0.9(4)
C22 C21 C26 C25 -0.1(4)
N21 C21 C26 C25 -178.0(2)
C24 C25 C26 C21 -0.8(4)
O31 N31 C31 C36 170.9(3)
O32 N31 C31 C36 -6.9(3)
O31 N31 C31 C32 -8.5(3)
O32 N31 C31 C32 173.7(2)
C36 C31 C32 C33 -0.4(3)
N31 C31 C32 C33 179.0(2)
C31 C32 C33 C34 -0.2(3)
C32 C33 C34 O33 -178.9(2)
C32 C33 C34 C35 -0.2(3)
O33 C34 C35 C36 179.9(3)
C33 C34 C35 C36 1.1(4)
C34 C35 C36 C31 -1.7(5)
C32 C31 C36 C35 1.3(4)
N31 C31 C36 C35 -178.1(2)
